data_7107331
loop_
_publ_author_name
'Laura C. Forfar'
'Timothy J. Clark'
'Michael Green'
'Stephen M. Mansell'
'Christopher A. Russell'
'Rajashekharayya A. Sanguramath'
'John M. Slattery'

_publ_section_title
;
 White phosphorus as a ligand for the coinage metals
;
_journal_name_full Chem.Commun.
_journal_page_first 1970
_journal_paper_doi 10.1039/c2cc15291f
_journal_volume 48
_journal_year 2012
_chemical_formula_moiety 'Cl16 Cu4 Ga4 P8'
_chemical_formula_sum 'Cl16 Cu4 Ga4 P8'
_chemical_formula_weight 1348.00
_chemical_name_systematic
;
?
;
_space_group_IT_number 68
_symmetry_cell_setting orthorhombic
_symmetry_space_group_name_Hall '-C 2a 2ac'
_symmetry_space_group_name_H-M 'C c c a :2'
_atom_sites_solution_primary direct
_atom_sites_solution_secondary difmap
_audit_creation_method SHELXL-97
_cell_angle_alpha 90.00
_cell_angle_beta 90.00
_cell_angle_gamma 90.00
_cell_formula_units_Z 2
_cell_length_a 11.0651(3)
_cell_length_b 11.4212(3)
_cell_length_c 12.4657(3)
_cell_measurement_reflns_used 11058
_cell_measurement_temperature 100(2)
_cell_measurement_theta_max 28.2855
_cell_measurement_theta_min 3.04
_cell_volume 1575.37(7)
_computing_cell_refinement 'APEX-II and SAINT (Bruker, 2001)'
_computing_data_collection 'APEX-II (Bruker, 2004)'
_computing_data_reduction 'SAINT v7.51A (BRUKER)'
_computing_molecular_graphics SHELXTL
_computing_publication_material SHELXTL
_computing_structure_refinement 'SHELXL-97 (Sheldrick, 1997)'
_computing_structure_solution 'SHELXS-97 (Sheldrick, 1990)'
_diffrn_ambient_temperature 100(2)
_diffrn_detector_area_resol_mean '4096x4096pixels / 62x62mm'
_diffrn_measured_fraction_theta_full 1.000
_diffrn_measured_fraction_theta_max 1.000
_diffrn_measurement_device_type 'Bruker Kappa-APEX-II area-detector'
_diffrn_measurement_method '\f and \w scans'
_diffrn_radiation_monochromator graphite
_diffrn_radiation_source 'fine-focus sealed tube'
_diffrn_radiation_type MoK\a
_diffrn_radiation_wavelength 0.71073
_diffrn_reflns_av_R_equivalents 0.0236
_diffrn_reflns_av_sigmaI/netI 0.0086
_diffrn_reflns_limit_h_max 14
_diffrn_reflns_limit_h_min -14
_diffrn_reflns_limit_k_max 14
_diffrn_reflns_limit_k_min -11
_diffrn_reflns_limit_l_max 16
_diffrn_reflns_limit_l_min -16
_diffrn_reflns_number 20201
_diffrn_reflns_theta_full 27.48
_diffrn_reflns_theta_max 27.48
_diffrn_reflns_theta_min 3.04
_diffrn_standards_number 0
_exptl_absorpt_coefficient_mu 7.776
_exptl_absorpt_correction_T_max 0.7457
_exptl_absorpt_correction_T_min 0.4596
_exptl_absorpt_correction_type multi-scan
_exptl_absorpt_process_details 'SADABS-2008/1 - Bruker AXS'
_exptl_crystal_colour 'Pale yellow'
_exptl_crystal_density_diffrn 2.842
_exptl_crystal_density_method 'not measured'
_exptl_crystal_description Block
_exptl_crystal_F_000 1264
_exptl_crystal_size_max 0.20
_exptl_crystal_size_mid 0.10
_exptl_crystal_size_min 0.04
_refine_diff_density_max 0.419
_refine_diff_density_min -0.466
_refine_diff_density_rms 0.082
_refine_ls_extinction_method none
_refine_ls_goodness_of_fit_ref 1.094
_refine_ls_matrix_type full
_refine_ls_number_parameters 38
_refine_ls_number_reflns 912
_refine_ls_number_restraints 0
_refine_ls_restrained_S_all 1.094
_refine_ls_R_factor_all 0.0149
_refine_ls_R_factor_gt 0.0142
_refine_ls_shift/su_max 0.001
_refine_ls_shift/su_mean 0.000
_refine_ls_structure_factor_coef Fsqd
_refine_ls_weighting_details 'calc w=1/[\s^2^(Fo^2^)+(0.0227P)^2^+1.4296P] where P=(Fo^2^+2Fc^2^)/3'
_refine_ls_weighting_scheme calc
_refine_ls_wR_factor_gt 0.0372
_refine_ls_wR_factor_ref 0.0376
_reflns_number_gt 879
_reflns_number_total 912
_reflns_threshold_expression >2sigma(I)
_cod_data_source_file c2cc15291f.txt
_cod_data_source_block 1
_cod_original_sg_symbol_Hall '-C 2b 2bc'
_cod_original_sg_symbol_H-M Ccca
_cod_database_code 7107331

loop_
_symmetry_equiv_pos_as_xyz
'x, y, z'
'-x+1/2, -y, z'
'-x, y, -z+1/2'
'x+1/2, -y, -z+1/2'
'x+1/2, y+1/2, z'
'-x+1, -y+1/2, z'
'-x+1/2, y+1/2, -z+1/2'
'x+1, -y+1/2, -z+1/2'
'-x, -y, -z'
'x-1/2, y, -z'
'x, -y, z-1/2'
'-x-1/2, y, z-1/2'
'-x+1/2, -y+1/2, -z'
'x, y+1/2, -z'
'x+1/2, -y+1/2, z-1/2'
'-x, y+1/2, z-1/2'

loop_
_atom_site_label
_atom_site_type_symbol
_atom_site_fract_x
_atom_site_fract_y
_atom_site_fract_z
_atom_site_U_iso_or_equiv
_atom_site_adp_type
_atom_site_occupancy
_atom_site_symmetry_multiplicity
_atom_site_calc_flag
_atom_site_refinement_flags
Cu1 Cu 0.5000 0.98379(2) 0.2500 0.01845(9) Uani 1 2 d S
P1 P 0.57573(4) 0.81063(4) 0.18254(3) 0.01650(11) Uani 1 1 d .
Ga1 Ga 0.2500 1.0000 0.066636(17) 0.01094(8) Uani 1 2 d S
Cl1 Cl 0.35991(3) 1.11102(3) 0.17532(3) 0.01327(9) Uani 1 1 d .
Cl2 Cl 0.36380(3) 0.88814(3) -0.02766(3) 0.01711(10) Uani 1 1 d .

loop_
_atom_site_aniso_label
_atom_site_aniso_U_11
_atom_site_aniso_U_22
_atom_site_aniso_U_33
_atom_site_aniso_U_23
_atom_site_aniso_U_13
_atom_site_aniso_U_12
Cu1 0.01913(14) 0.00972(15) 0.02650(16) 0.000 -0.00850(10) 0.000
P1 0.0169(2) 0.0116(2) 0.0210(2) 0.00112(14) 0.00380(14) -0.00180(14)
Ga1 0.01155(12) 0.01282(14) 0.00845(12) 0.000 0.000 0.00029(7)
Cl1 0.01409(17) 0.01167(19) 0.01405(17) -0.00151(12) -0.00306(11) 0.00121(12)
Cl2 0.01866(18) 0.0191(2) 0.01354(17) -0.00388(13) 0.00378(12) 0.00193(13)

loop_
_atom_type_symbol
_atom_type_description
_atom_type_scat_dispersion_real
_atom_type_scat_dispersion_imag
_atom_type_scat_source
P P 0.1023 0.0942 'International Tables Vol C Tables 4.2.6.8 and 6.1.1.4'
Cl Cl 0.1484 0.1585 'International Tables Vol C Tables 4.2.6.8 and 6.1.1.4'
Cu Cu 0.3201 1.2651 'International Tables Vol C Tables 4.2.6.8 and 6.1.1.4'
Ga Ga 0.2307 1.6083 'International Tables Vol C Tables 4.2.6.8 and 6.1.1.4'

loop_
_geom_angle_atom_site_label_1
_geom_angle_atom_site_label_2
_geom_angle_atom_site_label_3
_geom_angle
_geom_angle_site_symmetry_1
_geom_angle_site_symmetry_3
P1 Cu1 P1 61.95(2) 3_655 .
P1 Cu1 Cl1 116.144(13) 3_655 .
P1 Cu1 Cl1 129.311(13) . .
P1 Cu1 Cl1 129.313(13) 3_655 3_655
P1 Cu1 Cl1 116.145(13) . 3_655
Cl1 Cu1 Cl1 102.43(2) . 3_655
P1 P1 P1 66.12(2) 6_565 8_465
P1 P1 Cu1 105.43(2) 6_565 .
P1 P1 Cu1 105.28(2) 8_465 .
P1 P1 P1 57.03(2) 6_565 3_655
P1 P1 P1 56.85(2) 8_465 3_655
Cu1 P1 P1 59.024(10) . 3_655
Cl2 Ga1 Cl2 113.52(2) . 2_575
Cl2 Ga1 Cl1 108.426(15) . 2_575
Cl2 Ga1 Cl1 110.690(14) 2_575 2_575
Cl2 Ga1 Cl1 110.690(14) . .
Cl2 Ga1 Cl1 108.427(15) 2_575 .
Cl1 Ga1 Cl1 104.73(2) 2_575 .
Ga1 Cl1 Cu1 104.676(16) . .

loop_
_geom_bond_atom_site_label_1
_geom_bond_atom_site_label_2
_geom_bond_distance
_geom_bond_site_symmetry_2
Cu1 P1 2.3067(5) 3_655
Cu1 P1 2.3067(5) .
Cu1 Cl1 2.3197(4) .
Cu1 Cl1 2.3198(4) 3_655
P1 P1 2.1742(8) 6_565
P1 P1 2.1787(8) 8_465
P1 P1 2.3744(7) 3_655
Ga1 Cl2 2.1447(4) .
Ga1 Cl2 2.1447(4) 2_575
Ga1 Cl1 2.2186(4) 2_575
Ga1 Cl1 2.2186(4) .

loop_
_geom_torsion_atom_site_label_1
_geom_torsion_atom_site_label_2
_geom_torsion_atom_site_label_3
_geom_torsion_atom_site_label_4
_geom_torsion
_geom_torsion_site_symmetry_1
_geom_torsion_site_symmetry_4
P1 Cu1 P1 P1 34.503(13) 3_655 6_565
Cl1 Cu1 P1 P1 -67.562(19) . 6_565
Cl1 Cu1 P1 P1 157.061(13) 3_655 6_565
P1 Cu1 P1 P1 -34.396(13) 3_655 8_465
Cl1 Cu1 P1 P1 -136.461(17) . 8_465
Cl1 Cu1 P1 P1 88.162(14) 3_655 8_465
Cl1 Cu1 P1 P1 -102.07(2) . 3_655
Cl1 Cu1 P1 P1 122.558(18) 3_655 3_655
Cl2 Ga1 Cl1 Cu1 -45.437(18) . .
Cl2 Ga1 Cl1 Cu1 -170.575(14) 2_575 .
Cl1 Ga1 Cl1 Cu1 71.220(11) 2_575 .
P1 Cu1 Cl1 Ga1 -48.256(19) 3_655 .
P1 Cu1 Cl1 Ga1 25.78(2) . .
Cl1 Cu1 Cl1 Ga1 165.559(18) 3_655 .
